data_7019415
loop_
_publ_author_name
'Chatterjee, Sudipta'
'Mandal, Sutanuva'
'Samanta, Subhas'
'Goswami, Sreebrata'

_publ_section_title
;
 Bis(acetonitrile)bis(acetylacetonato)ruthenium(iii) mediated chemical
 transformations of coordinated 2-methylthioanilide.
;
_journal_issue 23
_journal_name_full 'Dalton transactions (Cambridge, England : 2003)'
_journal_page_first 7057
_journal_page_last 7066
_journal_paper_doi 10.1039/c2dt30344b
_journal_volume 41
_journal_year 2012
_chemical_formula_moiety 'C36 H44 N2 O8 Ru2 S2'
_chemical_formula_sum 'C36 H44 N2 O8 Ru2 S2'
_chemical_formula_weight 898.99
_chemical_name_systematic
;
?
;
_space_group_IT_number 2
_symmetry_cell_setting triclinic
_symmetry_space_group_name_Hall '-P 1'
_symmetry_space_group_name_H-M 'P -1'
_atom_sites_solution_hydrogens geom
_atom_sites_solution_primary direct
_atom_sites_solution_secondary difmap
_audit_creation_method SHELXL-97
_cell_angle_alpha 111.220(1)
_cell_angle_beta 91.773(2)
_cell_angle_gamma 90.499(2)
_cell_formula_units_Z 2
_cell_length_a 10.4814(7)
_cell_length_b 14.1110(9)
_cell_length_c 14.4284(9)
_cell_measurement_reflns_used 4601
_cell_measurement_temperature 295(2)
_cell_measurement_theta_max 25.27
_cell_measurement_theta_min 2.42
_cell_volume 1987.9(2)
_computing_cell_refinement 'Bruker SAINT'
_computing_data_collection 'Bruker SMART'
_computing_data_reduction 'Bruker SAINT'
_computing_molecular_graphics 'Bruker SHELXTL'
_computing_publication_material 'Bruker SHELXTL'
_computing_structure_refinement 'SHELXL-97 (Sheldrick, 1997)'
_computing_structure_solution 'SHELXS-97 (Sheldrick, 1990)'
_diffrn_ambient_temperature 295(2)
_diffrn_measured_fraction_theta_full 0.995
_diffrn_measured_fraction_theta_max 0.995
_diffrn_measurement_device_type 'BRUKER SMART APEXCCD area detector'
_diffrn_measurement_method 'omega scans'
_diffrn_radiation_monochromator graphite
_diffrn_radiation_source 'fine-focus sealed tube'
_diffrn_radiation_type MoK\a
_diffrn_radiation_wavelength 0.71073
_diffrn_reflns_av_R_equivalents 0.0293
_diffrn_reflns_av_sigmaI/netI 0.0463
_diffrn_reflns_limit_h_max 13
_diffrn_reflns_limit_h_min -13
_diffrn_reflns_limit_k_max 18
_diffrn_reflns_limit_k_min -16
_diffrn_reflns_limit_l_max 16
_diffrn_reflns_limit_l_min -18
_diffrn_reflns_number 19434
_diffrn_reflns_theta_full 27.50
_diffrn_reflns_theta_max 27.50
_diffrn_reflns_theta_min 1.51
_exptl_absorpt_coefficient_mu 0.914
_exptl_absorpt_correction_T_max 0.9142
_exptl_absorpt_correction_T_min 0.7586
_exptl_absorpt_correction_type multi-scan
_exptl_crystal_colour dark-blue
_exptl_crystal_density_diffrn 1.502
_exptl_crystal_density_meas 0
_exptl_crystal_density_method 'not measured'
_exptl_crystal_description plate
_exptl_crystal_F_000 916
_exptl_crystal_size_max 0.32
_exptl_crystal_size_mid 0.25
_exptl_crystal_size_min 0.10
_refine_diff_density_max 0.576
_refine_diff_density_min -0.332
_refine_diff_density_rms 0.099
_refine_ls_extinction_method none
_refine_ls_goodness_of_fit_ref 1.062
_refine_ls_hydrogen_treatment mixed
_refine_ls_matrix_type full
_refine_ls_number_parameters 461
_refine_ls_number_reflns 9098
_refine_ls_number_restraints 0
_refine_ls_restrained_S_all 1.062
_refine_ls_R_factor_all 0.0531
_refine_ls_R_factor_gt 0.0408
_refine_ls_shift/su_max 0.002
_refine_ls_shift/su_mean 0.000
_refine_ls_structure_factor_coef Fsqd
_refine_ls_weighting_details 'calc w=1/[\s^2^(Fo^2^)+(0.0605P)^2^+0.0000P] where P=(Fo^2^+2Fc^2^)/3'
_refine_ls_weighting_scheme calc
_refine_ls_wR_factor_gt 0.1007
_refine_ls_wR_factor_ref 0.1154
_reflns_number_gt 7465
_reflns_number_total 9098
_reflns_threshold_expression >2sigma(I)
_cod_data_source_file c2dt30344b.txt
_cod_data_source_block 1d
_cod_depositor_comments
;
The following automatic conversions were performed:

'_symmetry_cell_setting' value 'Triclinic' changed to 'triclinic'
according to /home/saulius/struct/CIF-dictionaries/cif_core.dic
dictionary named 'cif_core.dic' version 2.4.1 from 2010-06-29.

Automatic conversion script
Id: cif_fix_values 1891 2012-01-12 08:04:46Z andrius 
;
_cod_original_sg_symbol_H-M P-1
_cod_database_code 7019415

loop_
_symmetry_equiv_pos_as_xyz
'x, y, z'
'-x, -y, -z'

loop_
_atom_site_label
_atom_site_type_symbol
_atom_site_fract_x
_atom_site_fract_y
_atom_site_fract_z
_atom_site_U_iso_or_equiv
_atom_site_adp_type
_atom_site_occupancy
_atom_site_symmetry_multiplicity
_atom_site_calc_flag
_atom_site_refinement_flags
Ru1 Ru 0.84671(2) 0.403534(19) 0.675273(19) 0.03086(9) Uani 1 1 d .
Ru2 Ru 0.79847(2) 0.020838(19) 0.79059(2) 0.03495(9) Uani 1 1 d .
S1 S 0.87283(8) 0.35857(7) 0.50803(7) 0.0420(2) Uani 1 1 d .
S2 S 0.99230(9) -0.01857(7) 0.84300(8) 0.0473(2) Uani 1 1 d .
O3 O 0.9105(2) 0.55227(17) 0.71561(19) 0.0428(6) Uani 1 1 d .
O4 O 1.0242(2) 0.35956(17) 0.70197(17) 0.0396(5) Uani 1 1 d .
O1 O 0.6702(2) 0.45007(17) 0.64975(18) 0.0403(5) Uani 1 1 d .
O2 O 0.8119(2) 0.43168(17) 0.82245(17) 0.0402(5) Uani 1 1 d .
O8 O 0.7456(2) 0.06200(18) 0.93528(18) 0.0443(6) Uani 1 1 d .
O7 O 0.6253(2) 0.06524(18) 0.74904(18) 0.0430(6) Uani 1 1 d .
O6 O 0.8477(3) -0.02228(18) 0.64621(19) 0.0484(6) Uani 1 1 d .
O5 O 0.7183(2) -0.12018(18) 0.7672(2) 0.0495(6) Uani 1 1 d .
N1 N 0.7786(2) 0.2604(2) 0.63421(19) 0.0344(6) Uani 1 1 d .
N2 N 0.8827(3) 0.15583(19) 0.81705(19) 0.0329(6) Uani 1 1 d .
C6 C 1.0463(4) 0.6956(3) 0.7801(3) 0.0633(12) Uani 1 1 d .
H6A H 0.9689 0.7325 0.7991 0.095 Uiso 1 1 calc R
H6B H 1.0782 0.7056 0.7225 0.095 Uiso 1 1 calc R
H6C H 1.1088 0.7199 0.8339 0.095 Uiso 1 1 calc R
C7 C 1.0198(3) 0.5848(3) 0.7563(3) 0.0423(8) Uani 1 1 d .
C8 C 1.1136(3) 0.5262(3) 0.7782(3) 0.0441(8) Uani 1 1 d .
H8 H 1.1843 0.5613 0.8159 0.053 Uiso 1 1 calc R
C9 C 1.1136(3) 0.4199(3) 0.7496(2) 0.0400(8) Uani 1 1 d .
C10 C 1.2276(4) 0.3688(3) 0.7747(3) 0.0591(11) Uani 1 1 d .
H10A H 1.2012 0.3278 0.8116 0.089 Uiso 1 1 calc R
H10B H 1.2888 0.4194 0.8142 0.089 Uiso 1 1 calc R
H10C H 1.2657 0.3264 0.7145 0.089 Uiso 1 1 calc R
C1 C 0.4592(4) 0.5018(4) 0.6750(4) 0.0831(16) Uani 1 1 d .
H1A H 0.4766 0.5329 0.6275 0.125 Uiso 1 1 calc R
H1B H 0.4153 0.5487 0.7296 0.125 Uiso 1 1 calc R
H1C H 0.4067 0.4418 0.6437 0.125 Uiso 1 1 calc R
C2 C 0.5836(3) 0.4730(3) 0.7131(3) 0.0515(10) Uani 1 1 d .
C3 C 0.5947(4) 0.4711(4) 0.8084(3) 0.0679(13) Uani 1 1 d .
H3 H 0.5208 0.4855 0.8446 0.081 Uiso 1 1 calc R
C4 C 0.7009(4) 0.4507(3) 0.8568(3) 0.0520(10) Uani 1 1 d .
C5 C 0.6884(5) 0.4489(5) 0.9594(3) 0.0954(19) Uani 1 1 d .
H5A H 0.7716 0.4550 0.9910 0.143 Uiso 1 1 calc R
H5B H 0.6483 0.3860 0.9551 0.143 Uiso 1 1 calc R
H5C H 0.6373 0.5047 0.9977 0.143 Uiso 1 1 calc R
C36 C 0.6228(5) 0.1274(4) 1.0762(3) 0.0876(17) Uani 1 1 d .
H36A H 0.7024 0.1495 1.1129 0.131 Uiso 1 1 calc R
H36B H 0.5919 0.0674 1.0855 0.131 Uiso 1 1 calc R
H36C H 0.5615 0.1803 1.0997 0.131 Uiso 1 1 calc R
C35 C 0.6425(4) 0.1043(3) 0.9674(3) 0.0526(9) Uani 1 1 d .
C34 C 0.5470(4) 0.1305(4) 0.9114(3) 0.0661(12) Uani 1 1 d .
H34 H 0.4783 0.1651 0.9467 0.079 Uiso 1 1 calc R
C33 C 0.5421(4) 0.1117(3) 0.8114(3) 0.0505(9) Uani 1 1 d .
C32 C 0.4294(4) 0.1480(4) 0.7669(4) 0.0850(16) Uani 1 1 d .
H32A H 0.4564 0.2026 0.7468 0.127 Uiso 1 1 calc R
H32B H 0.3651 0.1716 0.8156 0.127 Uiso 1 1 calc R
H32C H 0.3950 0.0930 0.7101 0.127 Uiso 1 1 calc R
C31 C 0.8858(6) -0.1266(4) 0.4827(4) 0.0995(19) Uani 1 1 d .
H31A H 0.9684 -0.0944 0.4901 0.149 Uiso 1 1 calc R
H31B H 0.8278 -0.0968 0.4488 0.149 Uiso 1 1 calc R
H31C H 0.8923 -0.1980 0.4448 0.149 Uiso 1 1 calc R
C30 C 0.8372(4) -0.1124(3) 0.5834(3) 0.0565(10) Uani 1 1 d .
C29 C 0.7864(4) -0.1956(3) 0.6023(4) 0.0663(12) Uani 1 1 d .
H29 H 0.7921 -0.2585 0.5511 0.080 Uiso 1 1 calc R
C28 C 0.7291(4) -0.1962(3) 0.6869(3) 0.0513(10) Uani 1 1 d .
C27 C 0.6730(4) -0.2955(3) 0.6867(4) 0.0700(13) Uani 1 1 d .
H27A H 0.6218 -0.2825 0.7439 0.105 Uiso 1 1 calc R
H27B H 0.7408 -0.3400 0.6889 0.105 Uiso 1 1 calc R
H27C H 0.6209 -0.3269 0.6273 0.105 Uiso 1 1 calc R
C12 C 0.7443(3) 0.2671(3) 0.4707(2) 0.0381(7) Uani 1 1 d .
C13 C 0.6822(4) 0.2355(3) 0.3781(3) 0.0503(9) Uani 1 1 d .
H13 H 0.7061 0.2632 0.3316 0.060 Uiso 1 1 calc R
C14 C 0.5852(4) 0.1633(3) 0.3544(3) 0.0579(11) Uani 1 1 d .
H14 H 0.5437 0.1423 0.2922 0.070 Uiso 1 1 calc R
C15 C 0.5498(4) 0.1222(3) 0.4242(3) 0.0586(11) Uani 1 1 d .
H15 H 0.4838 0.0739 0.4087 0.070 Uiso 1 1 calc R
C16 C 0.6120(4) 0.1524(3) 0.5162(3) 0.0511(9) Uani 1 1 d .
H16 H 0.5881 0.1242 0.5623 0.061 Uiso 1 1 calc R
C17 C 0.7101(3) 0.2246(3) 0.5401(2) 0.0384(7) Uani 1 1 d .
C18 C 0.7909(3) 0.1955(2) 0.6812(2) 0.0371(7) Uani 1 1 d .
H18 H 0.7469 0.1334 0.6562 0.044 Uiso 1 1 calc R
C19 C 0.8690(3) 0.2184(2) 0.7679(2) 0.0371(7) Uani 1 1 d .
H19 H 0.9131 0.2805 0.7919 0.044 Uiso 1 1 calc R
C20 C 0.9813(3) 0.1854(3) 0.8944(2) 0.0360(7) Uani 1 1 d .
C21 C 1.0167(4) 0.2855(3) 0.9490(3) 0.0488(9) Uani 1 1 d .
H21 H 0.9735 0.3384 0.9387 0.059 Uiso 1 1 calc R
C22 C 1.1168(4) 0.3066(3) 1.0189(3) 0.0609(11) Uani 1 1 d .
H22 H 1.1405 0.3737 1.0556 0.073 Uiso 1 1 calc R
C23 C 1.1816(4) 0.2285(4) 1.0346(3) 0.0629(12) Uani 1 1 d .
H23 H 1.2500 0.2432 1.0805 0.075 Uiso 1 1 calc R
C24 C 1.1451(3) 0.1295(3) 0.9827(3) 0.0507(9) Uani 1 1 d .
H24 H 1.1875 0.0769 0.9942 0.061 Uiso 1 1 calc R
C25 C 1.0449(3) 0.1082(3) 0.9132(3) 0.0408(8) Uani 1 1 d .
C11 C 0.8106(4) 0.4597(3) 0.4712(3) 0.0580(11) Uani 1 1 d .
H11A H 0.8050 0.4373 0.3999 0.087 Uiso 1 1 calc R
H11B H 0.8665 0.5183 0.4970 0.087 Uiso 1 1 calc R
H11C H 0.7272 0.4771 0.4971 0.087 Uiso 1 1 calc R
C26 C 1.1031(4) -0.0472(3) 0.7433(4) 0.0707(13) Uani 1 1 d .
H26A H 1.1888 -0.0425 0.7702 0.106 Uiso 1 1 calc R
H26B H 1.0932 0.0006 0.7103 0.106 Uiso 1 1 calc R
H26C H 1.0860 -0.1148 0.6965 0.106 Uiso 1 1 calc R

loop_
_atom_site_aniso_label
_atom_site_aniso_U_11
_atom_site_aniso_U_22
_atom_site_aniso_U_33
_atom_site_aniso_U_23
_atom_site_aniso_U_13
_atom_site_aniso_U_12
Ru1 0.03324(14) 0.02815(15) 0.03401(15) 0.01492(11) -0.00254(10) 0.00052(10)
Ru2 0.03894(15) 0.02559(15) 0.04228(17) 0.01509(12) -0.00378(11) 0.00006(11)
S1 0.0397(4) 0.0522(5) 0.0404(5) 0.0244(4) 0.0004(4) 0.0038(4)
S2 0.0445(5) 0.0404(5) 0.0656(6) 0.0297(5) -0.0017(4) 0.0062(4)
O3 0.0426(13) 0.0335(13) 0.0560(15) 0.0208(12) 0.0007(11) -0.0003(10)
O4 0.0367(12) 0.0383(13) 0.0440(13) 0.0156(11) -0.0068(10) 0.0024(10)
O1 0.0344(12) 0.0402(13) 0.0531(15) 0.0251(12) -0.0005(10) 0.0037(10)
O2 0.0484(14) 0.0360(13) 0.0355(13) 0.0124(10) -0.0021(10) -0.0043(10)
O8 0.0488(14) 0.0431(14) 0.0472(14) 0.0238(12) -0.0010(11) 0.0022(11)
O7 0.0436(13) 0.0362(13) 0.0494(15) 0.0166(11) -0.0091(11) -0.0001(10)
O6 0.0644(16) 0.0341(13) 0.0448(15) 0.0118(11) 0.0026(12) 0.0048(12)
O5 0.0494(14) 0.0294(13) 0.0726(19) 0.0226(13) -0.0058(13) -0.0037(11)
N1 0.0401(14) 0.0319(14) 0.0321(14) 0.0135(12) -0.0077(11) -0.0015(11)
N2 0.0414(14) 0.0282(14) 0.0304(14) 0.0127(11) -0.0035(11) -0.0003(11)
C6 0.071(3) 0.044(2) 0.074(3) 0.019(2) 0.012(2) -0.012(2)
C7 0.049(2) 0.0374(19) 0.0425(19) 0.0158(16) 0.0112(16) -0.0057(15)
C8 0.0366(17) 0.047(2) 0.047(2) 0.0149(17) -0.0002(15) -0.0069(15)
C9 0.0370(17) 0.051(2) 0.0347(18) 0.0190(16) 0.0021(14) 0.0017(15)
C10 0.041(2) 0.073(3) 0.070(3) 0.034(2) -0.0094(19) 0.0048(19)
C1 0.037(2) 0.115(4) 0.122(4) 0.072(4) 0.008(2) 0.013(2)
C2 0.0374(19) 0.054(2) 0.071(3) 0.032(2) 0.0063(18) -0.0023(17)
C3 0.043(2) 0.100(4) 0.064(3) 0.033(3) 0.019(2) 0.005(2)
C4 0.051(2) 0.060(3) 0.044(2) 0.0172(19) 0.0059(17) -0.0058(18)
C5 0.076(3) 0.165(6) 0.050(3) 0.044(3) 0.013(2) 0.004(4)
C36 0.091(4) 0.118(5) 0.053(3) 0.029(3) 0.016(3) 0.023(3)
C35 0.058(2) 0.052(2) 0.051(2) 0.022(2) 0.0034(19) 0.0056(19)
C34 0.056(3) 0.076(3) 0.066(3) 0.025(2) 0.015(2) 0.024(2)
C33 0.0413(19) 0.048(2) 0.066(3) 0.026(2) -0.0038(18) 0.0054(17)
C32 0.065(3) 0.103(4) 0.093(4) 0.043(3) -0.006(3) 0.035(3)
C31 0.149(6) 0.067(3) 0.065(3) 0.002(3) 0.027(3) -0.004(3)
C30 0.064(3) 0.043(2) 0.053(2) 0.0063(19) 0.001(2) 0.0047(19)
C29 0.081(3) 0.029(2) 0.074(3) 0.001(2) -0.003(2) 0.002(2)
C28 0.049(2) 0.0280(19) 0.079(3) 0.022(2) -0.012(2) 0.0020(15)
C27 0.071(3) 0.032(2) 0.106(4) 0.026(2) -0.016(3) -0.0091(19)
C12 0.0383(17) 0.0432(19) 0.0321(17) 0.0128(15) -0.0010(13) 0.0070(14)
C13 0.049(2) 0.067(3) 0.0338(19) 0.0178(18) -0.0013(16) 0.0108(19)
C14 0.053(2) 0.075(3) 0.036(2) 0.011(2) -0.0135(17) 0.005(2)
C15 0.055(2) 0.055(3) 0.057(3) 0.011(2) -0.0188(19) -0.0071(19)
C16 0.056(2) 0.047(2) 0.049(2) 0.0182(18) -0.0112(18) -0.0058(18)
C17 0.0412(17) 0.0352(18) 0.0366(18) 0.0110(15) -0.0082(14) 0.0047(14)
C18 0.0499(19) 0.0258(16) 0.0378(18) 0.0149(14) -0.0060(15) -0.0022(14)
C19 0.0512(19) 0.0265(16) 0.0356(17) 0.0146(14) -0.0078(15) -0.0019(14)
C20 0.0412(17) 0.0387(18) 0.0333(17) 0.0198(15) -0.0044(14) -0.0039(14)
C21 0.065(2) 0.045(2) 0.0387(19) 0.0183(17) -0.0094(17) -0.0065(18)
C22 0.070(3) 0.065(3) 0.042(2) 0.014(2) -0.0132(19) -0.025(2)
C23 0.051(2) 0.092(4) 0.046(2) 0.028(2) -0.0133(19) -0.010(2)
C24 0.0425(19) 0.067(3) 0.052(2) 0.033(2) -0.0031(17) 0.0072(18)
C25 0.0397(18) 0.046(2) 0.044(2) 0.0251(17) -0.0045(15) 0.0009(15)
C11 0.068(3) 0.067(3) 0.057(2) 0.044(2) -0.001(2) 0.002(2)
C26 0.057(3) 0.063(3) 0.084(3) 0.015(3) 0.015(2) 0.016(2)

loop_
_atom_type_symbol
_atom_type_description
_atom_type_scat_dispersion_real
_atom_type_scat_dispersion_imag
_atom_type_scat_source
C C 0.0033 0.0016 'International Tables Vol C Tables 4.2.6.8 and 6.1.1.4'
H H 0.0000 0.0000 'International Tables Vol C Tables 4.2.6.8 and 6.1.1.4'
N N 0.0061 0.0033 'International Tables Vol C Tables 4.2.6.8 and 6.1.1.4'
O O 0.0106 0.0060 'International Tables Vol C Tables 4.2.6.8 and 6.1.1.4'
S S 0.1246 0.1234 'International Tables Vol C Tables 4.2.6.8 and 6.1.1.4'
Ru Ru -1.2594 0.8363 'International Tables Vol C Tables 4.2.6.8 and 6.1.1.4'

loop_
_geom_angle_atom_site_label_1
_geom_angle_atom_site_label_2
_geom_angle_atom_site_label_3
_geom_angle
N1 Ru1 O4 91.16(10)
N1 Ru1 O1 89.81(10)
O4 Ru1 O1 179.02(9)
N1 Ru1 O2 91.74(10)
O4 Ru1 O2 87.44(9)
O1 Ru1 O2 92.34(10)
N1 Ru1 O3 177.89(10)
O4 Ru1 O3 90.92(9)
O1 Ru1 O3 88.12(9)
O2 Ru1 O3 88.71(9)
N1 Ru1 S1 82.89(8)
O4 Ru1 S1 94.10(7)
O1 Ru1 S1 86.21(7)
O2 Ru1 S1 174.44(7)
O3 Ru1 S1 96.60(7)
N2 Ru2 O6 89.03(10)
N2 Ru2 O8 92.12(10)
O6 Ru2 O8 178.75(10)
N2 Ru2 O5 177.28(10)
O6 Ru2 O5 91.91(11)
O8 Ru2 O5 86.97(10)
N2 Ru2 O7 93.45(10)
O6 Ru2 O7 87.93(10)
O8 Ru2 O7 91.50(10)
O5 Ru2 O7 89.14(9)
N2 Ru2 S2 83.65(8)
O6 Ru2 S2 93.81(8)
O8 Ru2 S2 86.81(7)
O5 Ru2 S2 93.74(7)
O7 Ru2 S2 176.58(7)
C12 S1 C11 101.93(18)
C12 S1 Ru1 95.61(11)
C11 S1 Ru1 107.85(14)
C25 S2 C26 98.71(19)
C25 S2 Ru2 97.06(11)
C26 S2 Ru2 109.66(16)
C7 O3 Ru1 124.1(2)
C9 O4 Ru1 124.5(2)
C2 O1 Ru1 123.7(2)
C4 O2 Ru1 122.1(2)
C35 O8 Ru2 124.3(2)
C33 O7 Ru2 123.1(2)
C30 O6 Ru2 124.5(3)
C28 O5 Ru2 123.1(3)
C18 N1 C17 117.0(3)
C18 N1 Ru1 128.8(2)
C17 N1 Ru1 114.2(2)
C19 N2 C20 114.9(3)
C19 N2 Ru2 129.2(2)
C20 N2 Ru2 115.6(2)
O3 C7 C8 125.5(3)
O3 C7 C6 115.3(3)
C8 C7 C6 119.1(3)
C7 C8 C9 127.3(3)
O4 C9 C8 125.7(3)
O4 C9 C10 114.4(3)
C8 C9 C10 119.9(3)
O1 C2 C3 125.7(4)
O1 C2 C1 113.7(4)
C3 C2 C1 120.6(4)
C4 C3 C2 128.7(4)
O2 C4 C3 126.3(4)
O2 C4 C5 114.6(4)
C3 C4 C5 119.1(4)
O8 C35 C34 126.0(4)
O8 C35 C36 115.4(4)
C34 C35 C36 118.5(4)
C33 C34 C35 128.2(4)
O7 C33 C34 126.4(4)
O7 C33 C32 114.6(4)
C34 C33 C32 119.0(4)
O6 C30 C29 125.2(4)
O6 C30 C31 114.8(4)
C29 C30 C31 120.1(4)
C28 C29 C30 128.4(4)
O5 C28 C29 126.1(3)
O5 C28 C27 115.4(4)
C29 C28 C27 118.5(4)
C13 C12 C17 119.9(3)
C13 C12 S1 124.0(3)
C17 C12 S1 116.0(2)
C14 C13 C12 120.5(4)
C13 C14 C15 119.6(3)
C16 C15 C14 120.4(4)
C15 C16 C17 120.2(4)
C16 C17 C12 119.4(3)
C16 C17 N1 123.5(3)
C12 C17 N1 117.1(3)
N1 C18 C19 121.6(3)
N2 C19 C18 123.2(3)
C25 C20 C21 118.9(3)
C25 C20 N2 117.3(3)
C21 C20 N2 123.8(3)
C22 C21 C20 119.7(4)
C23 C22 C21 120.5(4)
C24 C23 C22 120.1(4)
C23 C24 C25 119.6(4)
C24 C25 C20 121.1(3)
C24 C25 S2 122.1(3)
C20 C25 S2 116.8(2)

loop_
_geom_bond_atom_site_label_1
_geom_bond_atom_site_label_2
_geom_bond_distance
Ru1 N1 2.006(3)
Ru1 O4 2.035(2)
Ru1 O1 2.036(2)
Ru1 O2 2.059(2)
Ru1 O3 2.064(2)
Ru1 S1 2.2882(9)
Ru2 N2 1.994(3)
Ru2 O6 2.032(3)
Ru2 O8 2.050(2)
Ru2 O5 2.061(2)
Ru2 O7 2.066(2)
Ru2 S2 2.2886(9)
S1 C12 1.786(3)
S1 C11 1.814(4)
S2 C25 1.780(4)
S2 C26 1.809(4)
O3 C7 1.273(4)
O4 C9 1.264(4)
O1 C2 1.267(4)
O2 C4 1.271(4)
O8 C35 1.257(5)
O7 C33 1.277(5)
O6 C30 1.268(4)
O5 C28 1.272(5)
N1 C18 1.326(4)
N1 C17 1.432(4)
N2 C19 1.324(4)
N2 C20 1.439(4)
C6 C7 1.496(5)
C7 C8 1.391(5)
C8 C9 1.404(5)
C9 C10 1.503(5)
C1 C2 1.515(6)
C2 C3 1.386(6)
C3 C4 1.383(6)
C4 C5 1.499(6)
C36 C35 1.505(6)
C35 C34 1.402(6)
C34 C33 1.369(6)
C33 C32 1.507(5)
C31 C30 1.498(6)
C30 C29 1.402(6)
C29 C28 1.381(6)
C28 C27 1.513(5)
C12 C13 1.384(4)
C12 C17 1.395(5)
C13 C14 1.377(5)
C14 C15 1.389(6)
C15 C16 1.379(5)
C16 C17 1.385(5)
C18 C19 1.407(4)
C20 C25 1.385(4)
C20 C21 1.387(5)
C21 C22 1.385(5)
C22 C23 1.382(6)
C23 C24 1.368(6)
C24 C25 1.382(5)
